data_2223421
loop_
_publ_author_name
'Liu, Hua-Quan'
'Fan, Dong-Mei'
'Wang, De-Cai'
'Ou-Yang, Ping-Kai'

_publ_section_title
;
 1-Benzoyl-3-chloroazepan-2-one
;
_journal_coeditor_code HK2754
_journal_issue 10
_journal_name_full 'Acta Crystallographica Section E'
_journal_page_first o2383
_journal_paper_doi 10.1107/S1600536809033510
_journal_volume 65
_journal_year 2009
_chemical_formula_iupac 'C13 H14 Cl N O2'
_chemical_formula_moiety 'C13 H14 Cl N O2'
_chemical_formula_sum 'C13 H14 Cl N O2'
_chemical_formula_weight 251.70
_chemical_name_systematic
;
1-Benzoyl-3-chloroazepan-2-one
;
_space_group_IT_number 33
_symmetry_cell_setting orthorhombic
_symmetry_space_group_name_Hall 'P 2c -2n'
_symmetry_space_group_name_H-M 'P n a 21'
_atom_sites_solution_hydrogens geom
_atom_sites_solution_primary direct
_atom_sites_solution_secondary difmap
_audit_creation_method SHELXL-97
_cell_angle_alpha 90.00
_cell_angle_beta 90.00
_cell_angle_gamma 90.00
_cell_formula_units_Z 4
_cell_length_a 19.564(4)
_cell_length_b 7.6500(15)
_cell_length_c 8.4050(17)
_cell_measurement_reflns_used 25
_cell_measurement_temperature 294(2)
_cell_measurement_theta_max 13
_cell_measurement_theta_min 10
_cell_volume 1257.9(4)
_computing_cell_refinement 'CAD-4 Software (Enraf--Nonius, 1989)'
_computing_data_collection 'CAD-4 Software (Enraf--Nonius, 1989)'
_computing_data_reduction 'XCAD4 (Harms & Wocadlo, 1995)'
_computing_molecular_graphics 'ORTEP-3 for Windows (Farrugia, 1997) and PLATON (Spek, 2009)'
_computing_publication_material 'SHELXL97 (Sheldrick, 2008) and PLATON (Spek, 2009)'
_computing_structure_refinement 'SHELXL97 (Sheldrick, 2008)'
_computing_structure_solution 'SHELXS97 (Sheldrick, 2008)'
_diffrn_ambient_temperature 294(2)
_diffrn_measured_fraction_theta_full 0.999
_diffrn_measured_fraction_theta_max 0.999
_diffrn_measurement_device_type 'Enraf--Nonius CAD-4'
_diffrn_measurement_method \w/2\q
_diffrn_radiation_monochromator graphite
_diffrn_radiation_source 'fine-focus sealed tube'
_diffrn_radiation_type MoK\a
_diffrn_radiation_wavelength 0.71073
_diffrn_reflns_av_R_equivalents 0.0265
_diffrn_reflns_av_sigmaI/netI 0.0327
_diffrn_reflns_limit_h_max 23
_diffrn_reflns_limit_h_min -23
_diffrn_reflns_limit_k_max 9
_diffrn_reflns_limit_k_min 0
_diffrn_reflns_limit_l_max 10
_diffrn_reflns_limit_l_min 0
_diffrn_reflns_number 2413
_diffrn_reflns_theta_full 25.27
_diffrn_reflns_theta_max 25.27
_diffrn_reflns_theta_min 2.08
_diffrn_standards_decay_% 1
_diffrn_standards_interval_time 120
_diffrn_standards_number 3
_exptl_absorpt_coefficient_mu 0.293
_exptl_absorpt_correction_T_max 0.9713
_exptl_absorpt_correction_T_min 0.9173
_exptl_absorpt_correction_type psi-scan
_exptl_absorpt_process_details '(North <i>et al.</i>,  1968)'
_exptl_crystal_colour colorless
_exptl_crystal_density_diffrn 1.329
_exptl_crystal_density_method 'not measured'
_exptl_crystal_description block
_exptl_crystal_F_000 528
_exptl_crystal_size_max 0.30
_exptl_crystal_size_mid 0.20
_exptl_crystal_size_min 0.10
_refine_diff_density_max 0.170
_refine_diff_density_min -0.158
_refine_ls_abs_structure_details 'Flack (1983), 1184 Friedel pairs'
_refine_ls_abs_structure_Flack 0.07(12)
_refine_ls_extinction_coef 0.020(3)
_refine_ls_extinction_expression Fc^*^=kFc[1+0.001xFc^2^\l^3^/sin(2\q)]^-1/4^
_refine_ls_extinction_method 'SHELXL97 (Sheldrick, 2008)'
_refine_ls_goodness_of_fit_ref 1.006
_refine_ls_hydrogen_treatment constr
_refine_ls_matrix_type full
_refine_ls_number_parameters 155
_refine_ls_number_reflns 1229
_refine_ls_number_restraints 1
_refine_ls_restrained_S_all 1.006
_refine_ls_R_factor_all 0.0568
_refine_ls_R_factor_gt 0.0401
_refine_ls_shift/su_max 0.000
_refine_ls_shift/su_mean 0.000
_refine_ls_structure_factor_coef Fsqd
_refine_ls_weighting_details 'calc w=1/[\s^2^(Fo^2^)+(0.068P)^2^] where P=(Fo^2^+2Fc^2^)/3'
_refine_ls_weighting_scheme calc
_refine_ls_wR_factor_gt 0.0990
_refine_ls_wR_factor_ref 0.1089
_reflns_number_gt 968
_reflns_number_total 1229
_reflns_threshold_expression I>2\s(I)
_cod_data_source_file hk2754.cif
_cod_data_source_block I
_cod_database_code 2223421
_cod_database_fobs_code 2223421

loop_
_symmetry_equiv_pos_as_xyz
'x, y, z'
'-x, -y, z+1/2'
'x+1/2, -y+1/2, z'
'-x+1/2, y+1/2, z+1/2'

loop_
_atom_site_type_symbol
_atom_site_label
_atom_site_fract_x
_atom_site_fract_y
_atom_site_fract_z
_atom_site_U_iso_or_equiv
_atom_site_adp_type
_atom_site_calc_flag
_atom_site_refinement_flags
_atom_site_occupancy
_atom_site_disorder_assembly
_atom_site_disorder_group
Cl Cl 0.11953(5) 0.57305(14) 0.24751(14) 0.0715(4) Uani d . 1 . .
O O1 -0.1309(2) 0.1107(4) 0.1382(6) 0.1086(15) Uani d . 1 . .
O O2 -0.00941(14) 0.4326(3) 0.3449(4) 0.0675(9) Uani d . 1 . .
N N -0.03396(16) 0.2690(4) 0.1259(4) 0.0536(8) Uani d . 1 . .
C C1 -0.2327(2) 0.5048(9) 0.3917(8) 0.0978(18) Uani d . 1 . .
H H1A -0.2664 0.4839 0.4674 0.117 Uiso calc R 1 . .
C C2 -0.1934(2) 0.3696(7) 0.3412(7) 0.0795(14) Uani d . 1 . .
H H2A -0.2007 0.2575 0.3804 0.095 Uiso calc R 1 . .
C C3 -0.14219(19) 0.4004(5) 0.2300(6) 0.0595(10) Uani d . 1 . .
C C4 -0.1317(2) 0.5660(5) 0.1702(6) 0.0682(12) Uani d . 1 . .
H H4A -0.0972 0.5876 0.0968 0.082 Uiso calc R 1 . .
C C5 -0.1740(3) 0.6992(7) 0.2223(7) 0.0935(17) Uani d . 1 . .
H H5A -0.1688 0.8113 0.1811 0.112 Uiso calc R 1 . .
C C6 -0.2244(3) 0.6671(9) 0.3359(9) 0.0995(19) Uani d . 1 . .
H H6A -0.2520 0.7577 0.3725 0.119 Uiso calc R 1 . .
C C7 -0.1033(2) 0.2489(5) 0.1659(5) 0.0664(11) Uani d . 1 . .
C C8 -0.0071(2) 0.1496(5) 0.0028(5) 0.0667(12) Uani d . 1 . .
H H8A 0.0183 0.2172 -0.0749 0.080 Uiso calc R 1 . .
H H8B -0.0452 0.0950 -0.0518 0.080 Uiso calc R 1 . .
C C9 0.0390(3) 0.0080(5) 0.0694(6) 0.0801(14) Uani d . 1 . .
H H9A 0.0200 -0.0327 0.1693 0.096 Uiso calc R 1 . .
H H9B 0.0392 -0.0901 -0.0038 0.096 Uiso calc R 1 . .
C C10 0.1113(3) 0.0645(6) 0.0972(7) 0.0812(15) Uani d . 1 . .
H H10A 0.1315 0.0921 -0.0052 0.097 Uiso calc R 1 . .
H H10B 0.1362 -0.0344 0.1402 0.097 Uiso calc R 1 . .
C C11 0.1229(2) 0.2193(5) 0.2068(5) 0.0695(12) Uani d . 1 . .
H H11A 0.1712 0.2481 0.2068 0.083 Uiso calc R 1 . .
H H11B 0.1105 0.1859 0.3143 0.083 Uiso calc R 1 . .
C C12 0.08196(19) 0.3832(4) 0.1600(4) 0.0524(9) Uani d . 1 . .
H H12A 0.0820 0.3955 0.0439 0.063 Uiso calc R 1 . .
C C13 0.00874(18) 0.3694(4) 0.2188(4) 0.0493(9) Uani d . 1 . .

loop_
_atom_site_aniso_label
_atom_site_aniso_U_11
_atom_site_aniso_U_22
_atom_site_aniso_U_33
_atom_site_aniso_U_12
_atom_site_aniso_U_13
_atom_site_aniso_U_23
Cl 0.0725(6) 0.0733(7) 0.0686(7) -0.0204(5) 0.0016(6) -0.0118(7)
O1 0.103(3) 0.0654(18) 0.158(5) -0.0333(17) -0.006(3) -0.010(3)
O2 0.0634(16) 0.086(2) 0.0532(18) -0.0064(14) 0.0031(14) -0.0231(17)
N 0.0711(19) 0.0486(16) 0.0411(16) -0.0102(15) -0.0084(15) -0.0033(15)
C1 0.057(3) 0.139(5) 0.098(4) -0.001(3) -0.003(3) -0.006(4)
C2 0.059(2) 0.096(3) 0.083(3) -0.016(2) -0.009(3) 0.022(3)
C3 0.0542(19) 0.068(2) 0.056(2) -0.0110(18) -0.015(2) 0.007(2)
C4 0.083(3) 0.060(2) 0.061(3) -0.007(2) -0.014(2) 0.008(2)
C5 0.120(4) 0.068(3) 0.093(4) 0.007(3) -0.040(4) 0.004(3)
C6 0.066(3) 0.116(5) 0.117(5) 0.027(3) -0.029(4) -0.027(4)
C7 0.078(3) 0.057(2) 0.064(3) -0.016(2) -0.020(2) 0.006(2)
C8 0.104(3) 0.055(2) 0.041(2) -0.008(2) -0.009(2) -0.011(2)
C9 0.141(4) 0.047(2) 0.052(3) 0.003(3) 0.000(3) -0.006(2)
C10 0.115(4) 0.056(3) 0.073(3) 0.022(2) 0.009(3) 0.007(3)
C11 0.083(3) 0.066(2) 0.059(3) 0.014(2) -0.006(2) 0.005(2)
C12 0.065(2) 0.052(2) 0.0396(19) -0.0011(17) 0.0015(19) -0.0028(17)
C13 0.062(2) 0.0466(18) 0.039(2) -0.0036(16) -0.0013(17) -0.0010(17)

loop_
_atom_type_symbol
_atom_type_description
_atom_type_scat_dispersion_real
_atom_type_scat_dispersion_imag
_atom_type_scat_source
C C 0.0033 0.0016 'International Tables Vol C Tables 4.2.6.8 and 6.1.1.4'
H H 0.0000 0.0000 'International Tables Vol C Tables 4.2.6.8 and 6.1.1.4'
N N 0.0061 0.0033 'International Tables Vol C Tables 4.2.6.8 and 6.1.1.4'
O O 0.0106 0.0060 'International Tables Vol C Tables 4.2.6.8 and 6.1.1.4'
Cl Cl 0.1484 0.1585 'International Tables Vol C Tables 4.2.6.8 and 6.1.1.4'

loop_
_geom_angle_atom_site_label_1
_geom_angle_atom_site_label_2
_geom_angle_atom_site_label_3
_geom_angle_site_symmetry_1
_geom_angle_site_symmetry_3
_geom_angle
_geom_angle_publ_flag
C7 N C8 . . 116.3(3) ?
C13 N C7 . . 120.7(3) ?
C13 N C8 . . 121.7(3) ?
C6 C1 C2 . . 121.9(6) ?
C6 C1 H1A . . 119.1 ?
C2 C1 H1A . . 119.1 ?
C1 C2 C3 . . 119.4(5) ?
C1 C2 H2A . . 120.3 ?
C3 C2 H2A . . 120.3 ?
C4 C3 C2 . . 120.5(4) ?
C4 C3 C7 . . 120.5(4) ?
C2 C3 C7 . . 118.7(4) ?
C3 C4 C5 . . 118.2(5) ?
C3 C4 H4A . . 120.9 ?
C5 C4 H4A . . 120.9 ?
C4 C5 C6 . . 120.6(5) ?
C4 C5 H5A . . 119.7 ?
C6 C5 H5A . . 119.7 ?
C1 C6 C5 . . 119.3(5) ?
C1 C6 H6A . . 120.3 ?
C5 C6 H6A . . 120.3 ?
O1 C7 N . . 118.7(4) ?
O1 C7 C3 . . 121.5(4) ?
N C7 C3 . . 119.7(3) ?
N C8 C9 . . 113.3(3) ?
N C8 H8A . . 108.9 ?
C9 C8 H8A . . 108.9 ?
N C8 H8B . . 108.9 ?
C9 C8 H8B . . 108.9 ?
H8A C8 H8B . . 107.7 ?
C10 C9 C8 . . 114.4(4) ?
C10 C9 H9A . . 108.7 ?
C8 C9 H9A . . 108.7 ?
C10 C9 H9B . . 108.7 ?
C8 C9 H9B . . 108.7 ?
H9A C9 H9B . . 107.6 ?
C9 C10 C11 . . 117.5(4) ?
C9 C10 H10A . . 107.9 ?
C11 C10 H10A . . 107.9 ?
C9 C10 H10B . . 107.9 ?
C11 C10 H10B . . 107.9 ?
H10A C10 H10B . . 107.2 ?
C10 C11 C12 . . 113.8(4) ?
C10 C11 H11A . . 108.8 ?
C12 C11 H11A . . 108.8 ?
C10 C11 H11B . . 108.8 ?
C12 C11 H11B . . 108.8 ?
H11A C11 H11B . . 107.7 ?
C13 C12 C11 . . 110.6(3) ?
C13 C12 Cl . . 108.1(2) ?
C11 C12 Cl . . 110.0(3) ?
C13 C12 H12A . . 109.4 ?
C11 C12 H12A . . 109.4 ?
Cl C12 H12A . . 109.4 ?
O2 C13 N . . 122.5(4) ?
O2 C13 C12 . . 122.0(3) ?
N C13 C12 . . 115.2(3) ?

loop_
_geom_bond_atom_site_label_1
_geom_bond_atom_site_label_2
_geom_bond_site_symmetry_2
_geom_bond_distance
_geom_bond_publ_flag
Cl C12 . 1.786(4) ?
O1 C7 . 1.210(5) ?
O2 C13 . 1.218(5) ?
N C7 . 1.406(5) ?
N C8 . 1.477(5) ?
N C13 . 1.377(5) ?
C1 C6 . 1.338(8) ?
C1 C2 . 1.357(7) ?
C1 H1A . 0.9300 ?
C2 C3 . 1.390(6) ?
C2 H2A . 0.9300 ?
C3 C4 . 1.378(5) ?
C3 C7 . 1.487(6) ?
C4 C5 . 1.384(7) ?
C4 H4A . 0.9300 ?
C5 C6 . 1.394(8) ?
C5 H5A . 0.9300 ?
C6 H6A . 0.9300 ?
C8 C9 . 1.517(6) ?
C8 H8A . 0.9700 ?
C8 H8B . 0.9700 ?
C9 C10 . 1.497(7) ?
C9 H9A . 0.9700 ?
C9 H9B . 0.9700 ?
C10 C11 . 1.518(7) ?
C10 H10A . 0.9700 ?
C10 H10B . 0.9700 ?
C11 C12 . 1.539(5) ?
C11 H11A . 0.9700 ?
C11 H11B . 0.9700 ?
C12 C13 . 1.519(5) ?
C12 H12A . 0.9800 ?

loop_
_geom_hbond_atom_site_label_D
_geom_hbond_atom_site_label_H
_geom_hbond_atom_site_label_A
_geom_hbond_site_symmetry_A
_geom_hbond_distance_DH
_geom_hbond_distance_HA
_geom_hbond_distance_DA
_geom_hbond_angle_DHA
C5 H5A O1 1_565 0.93 2.43 3.335(6) 163
C12 H12A O2 2_564 0.98 2.56 3.319(5) 134

loop_
_geom_torsion_atom_site_label_1
_geom_torsion_atom_site_label_2
_geom_torsion_atom_site_label_3
_geom_torsion_atom_site_label_4
_geom_torsion_site_symmetry_1
_geom_torsion_site_symmetry_2
_geom_torsion_site_symmetry_3
_geom_torsion_site_symmetry_4
_geom_torsion
_geom_torsion_publ_flag
C6 C1 C2 C3 . . . . 1.1(8) ?
C1 C2 C3 C4 . . . . -0.7(7) ?
C1 C2 C3 C7 . . . . -175.1(5) ?
C2 C3 C4 C5 . . . . -0.8(7) ?
C7 C3 C4 C5 . . . . 173.5(4) ?
C3 C4 C5 C6 . . . . 2.0(7) ?
C2 C1 C6 C5 . . . . 0.1(9) ?
C4 C5 C6 C1 . . . . -1.6(8) ?
C13 N C7 O1 . . . . -145.6(5) ?
C8 N C7 O1 . . . . 21.9(6) ?
C13 N C7 C3 . . . . 38.8(5) ?
C8 N C7 C3 . . . . -153.7(4) ?
C4 C3 C7 O1 . . . . -136.6(5) ?
C2 C3 C7 O1 . . . . 37.8(7) ?
C4 C3 C7 N . . . . 38.9(6) ?
C2 C3 C7 N . . . . -146.7(4) ?
C13 N C8 C9 . . . . 60.9(5) ?
C7 N C8 C9 . . . . -106.4(4) ?
N C8 C9 C10 . . . . -82.1(5) ?
C8 C9 C10 C11 . . . . 57.4(6) ?
C9 C10 C11 C12 . . . . -53.5(6) ?
C10 C11 C12 C13 . . . . 80.6(5) ?
C10 C11 C12 Cl . . . . -160.0(3) ?
C7 N C13 O2 . . . . 6.3(5) ?
C8 N C13 O2 . . . . -160.5(3) ?
C7 N C13 C12 . . . . -178.7(3) ?
C8 N C13 C12 . . . . 14.5(5) ?
C11 C12 C13 O2 . . . . 94.8(4) ?
Cl C12 C13 O2 . . . . -25.7(4) ?
C11 C12 C13 N . . . . -80.3(4) ?
Cl C12 C13 N . . . . 159.2(3) ?

loop_
_cod_related_entry_id
_cod_related_entry_database
_cod_related_entry_code
1 ChemSpider 248505
